data_7112553
loop_
_publ_author_name
'Mougel, Victor'
'P\'ecaut, Jacques'
'Mazzanti, Marinella'

_publ_section_title
;
 New polynuclear U(IV)-U(V) complexes from U(IV) mediated uranyl(V)
 disproportionation.
;
_journal_issue 6
_journal_name_full 'Chemical communications (Cambridge, England)'
_journal_page_first 868
_journal_page_last 870
_journal_paper_doi 10.1039/c1cc16646h
_journal_volume 48
_journal_year 2012
_chemical_formula_sum 'C21.5 H23.5 K N3.5 O4 U'
_chemical_formula_weight 672.07
_chemical_name_systematic
;
?
;
_space_group_IT_number 14
_symmetry_cell_setting monoclinic
_symmetry_space_group_name_Hall '-P 2ybc'
_symmetry_space_group_name_H-M 'P 1 21/c 1'
_atom_sites_solution_hydrogens geom
_atom_sites_solution_primary direct
_atom_sites_solution_secondary difmap
_audit_creation_method SHELXL-97
_cell_angle_alpha 90.00
_cell_angle_beta 101.946(15)
_cell_angle_gamma 90.00
_cell_formula_units_Z 8
_cell_length_a 22.925(4)
_cell_length_b 14.316(3)
_cell_length_c 14.0547(19)
_cell_measurement_reflns_used 1997
_cell_measurement_temperature 150(2)
_cell_measurement_theta_max 29.0273
_cell_measurement_theta_min 3.3509
_cell_volume 4512.8(14)
_computing_cell_refinement
;
CrysAlisPro, Oxford Diffraction Ltd.,
Version 1.171.34.44 (release 25-10-2010 CrysAlis171 .NET)
(compiled Oct 25 2010,18:11:34)
;
_computing_data_collection
;
CrysAlisPro, Oxford Diffraction Ltd.,
Version 1.171.34.44 (release 25-10-2010 CrysAlis171 .NET)
(compiled Oct 25 2010,18:11:34)
;
_computing_data_reduction
;
CrysAlisPro, Oxford Diffraction Ltd.,
Version 1.171.34.44 (release 25-10-2010 CrysAlis171 .NET)
(compiled Oct 25 2010,18:11:34)
;
_computing_structure_refinement 'SHELXL-97 (Sheldrick, 1997)'
_computing_structure_solution 'SHELXS-97 (Sheldrick, 1990)'
_diffrn_ambient_temperature 150(2)
_diffrn_detector_area_resol_mean 15.9653
_diffrn_measured_fraction_theta_full 0.995
_diffrn_measured_fraction_theta_max 0.995
_diffrn_measurement_details
;
1 omega -25.00 16.00 1.0000 300.0000
omega____ theta____ kappa____ phi______ frames
- 17.3113 102.0000 9.0000 41

2 omega 37.00 93.00 1.0000 300.0000
omega____ theta____ kappa____ phi______ frames
- 17.3113 179.0000 -180.0000 56

3 omega -74.00 35.00 1.0000 300.0000
omega____ theta____ kappa____ phi______ frames
- -19.0300 0.0000 90.0000 109

;
_diffrn_measurement_device_type 'Xcalibur, Sapphire3'
_diffrn_measurement_method '\w scans'
_diffrn_radiation_monochromator graphite
_diffrn_radiation_source 'fine-focus sealed tube'
_diffrn_radiation_type MoK\a
_diffrn_radiation_wavelength 0.71073
_diffrn_reflns_av_R_equivalents 0.1018
_diffrn_reflns_av_sigmaI/netI 0.1942
_diffrn_reflns_limit_h_max 25
_diffrn_reflns_limit_h_min -25
_diffrn_reflns_limit_k_max 15
_diffrn_reflns_limit_k_min -7
_diffrn_reflns_limit_l_max 15
_diffrn_reflns_limit_l_min -15
_diffrn_reflns_number 12681
_diffrn_reflns_theta_full 23.26
_diffrn_reflns_theta_max 23.26
_diffrn_reflns_theta_min 3.38
_exptl_absorpt_coefficient_mu 7.412
_exptl_absorpt_correction_T_max 0.9499
_exptl_absorpt_correction_T_min 0.1349
_exptl_absorpt_correction_type multi-scan
_exptl_absorpt_process_details
;
CrysAlisPro, Oxford Diffraction Ltd.,
Version 1.171.34.44 (release 25-10-2010 CrysAlis171 .NET)
(compiled Oct 25 2010,18:11:34)
Empirical absorption correction using spherical harmonics,
implemented in SCALE3 ABSPACK scaling algorithm.
;
_exptl_crystal_colour blue
_exptl_crystal_density_diffrn 1.978
_exptl_crystal_density_method 'not measured'
_exptl_crystal_description needle
_exptl_crystal_F_000 2560
_exptl_crystal_size_max 0.45
_exptl_crystal_size_mid 0.04
_exptl_crystal_size_min 0.01
_refine_diff_density_max 1.894
_refine_diff_density_min -1.329
_refine_diff_density_rms 0.199
_refine_ls_extinction_method none
_refine_ls_goodness_of_fit_ref 0.987
_refine_ls_hydrogen_treatment constr
_refine_ls_matrix_type full
_refine_ls_number_parameters 546
_refine_ls_number_reflns 6438
_refine_ls_number_restraints 97
_refine_ls_restrained_S_all 0.983
_refine_ls_R_factor_all 0.1720
_refine_ls_R_factor_gt 0.0932
_refine_ls_shift/su_max 0.003
_refine_ls_shift/su_mean 0.000
_refine_ls_structure_factor_coef Fsqd
_refine_ls_weighting_details 'calc w=1/[\s^2^(Fo^2^)+(0.0702P)^2^+0.0000P] where P=(Fo^2^+2Fc^2^)/3'
_refine_ls_weighting_scheme calc
_refine_ls_wR_factor_gt 0.1986
_refine_ls_wR_factor_ref 0.2419
_reflns_number_gt 2989
_reflns_number_total 6438
_reflns_threshold_expression >2sigma(I)
_cod_data_source_file c1cc16646h.txt
_cod_data_source_block 1
_cod_original_cell_volume 4512.5(14)
_cod_original_sg_symbol_H-M 'P 21/c'
_cod_original_formula_sum 'C21.50 H23.50 K N3.50 O4 U'
_cod_database_code 7112553

loop_
_symmetry_equiv_pos_as_xyz
'x, y, z'
'-x, y+1/2, -z+1/2'
'-x, -y, -z'
'x, -y-1/2, z-1/2'

loop_
_atom_site_label
_atom_site_type_symbol
_atom_site_fract_x
_atom_site_fract_y
_atom_site_fract_z
_atom_site_U_iso_or_equiv
_atom_site_adp_type
_atom_site_occupancy
_atom_site_symmetry_multiplicity
_atom_site_calc_flag
_atom_site_refinement_flags
U1 U 0.40895(5) 0.75529(8) 0.64394(6) 0.0637(4) Uani 1 1 d .
O1U1 O 0.3538(9) 0.7959(16) 0.5350(12) 0.092(6) Uani 1 1 d .
O2U1 O 0.4651(9) 0.7093(16) 0.7399(13) 0.101(7) Uani 1 1 d .
U2 U 0.14516(5) 0.68269(10) 0.79940(8) 0.0844(5) Uani 1 1 d .
O1U2 O 0.1970(8) 0.7018(16) 0.7183(12) 0.090(6) Uani 1 1 d .
O2U2 O 0.0918(9) 0.666(2) 0.8743(14) 0.117(8) Uani 1 1 d .
K1 K 0.2398(3) 0.7944(6) 0.5781(4) 0.088(2) Uani 1 1 d .
K2 K 0.3092(3) 0.7100(5) 0.8469(4) 0.0775(18) Uani 1 1 d .
O1 O 0.3568(8) 0.8427(13) 0.7457(12) 0.072(5) Uani 1 1 d .
O2 O 0.3440(8) 0.6381(14) 0.6692(11) 0.070(5) Uani 1 1 d .
N1 N 0.4643(11) 0.9160(17) 0.6857(14) 0.072(6) Uani 1 1 d .
N2 N 0.4917(12) 0.795(2) 0.5432(17) 0.089(7) Uani 1 1 d U
N3 N 0.4242(9) 0.6184(18) 0.5333(13) 0.068(6) Uani 1 1 d .
C1 C 0.3446(14) 0.927(2) 0.757(2) 0.085(9) Uani 1 1 d .
C2 C 0.2936(15) 0.955(2) 0.7904(19) 0.089(10) Uani 1 1 d .
H2 H 0.2648 0.9104 0.7998 0.107 Uiso 1 1 calc R
C3 C 0.2856(12) 1.047(3) 0.809(2) 0.085(10) Uani 1 1 d .
H3 H 0.2497 1.0647 0.8274 0.102 Uiso 1 1 calc R
C4 C 0.3280(18) 1.116(2) 0.802(2) 0.107(12) Uani 1 1 d .
H4 H 0.3217 1.1792 0.8181 0.129 Uiso 1 1 calc R
C5 C 0.3778(17) 1.090(3) 0.772(2) 0.107(13) Uani 1 1 d .
H5 H 0.4065 1.1371 0.7671 0.129 Uiso 1 1 calc R
C6 C 0.3889(14) 1.002(2) 0.749(2) 0.072(8) Uani 1 1 d .
C7 C 0.4412(14) 0.990(2) 0.7195(17) 0.076(8) Uani 1 1 d .
H7 H 0.4653 1.0446 0.7239 0.092 Uiso 1 1 calc R
C8 C 0.5203(12) 0.920(2) 0.657(2) 0.085(9) Uani 1 1 d .
H8A H 0.5516 0.9361 0.7141 0.101 Uiso 1 1 calc R
H8B H 0.5188 0.9707 0.6084 0.101 Uiso 1 1 calc R
C9 C 0.5386(14) 0.827(3) 0.612(3) 0.111(11) Uani 1 1 d U
H9A H 0.5732 0.8389 0.5814 0.134 Uiso 1 1 calc R
H9B H 0.5503 0.7799 0.6634 0.134 Uiso 1 1 calc R
C10 C 0.5062(16) 0.700(3) 0.502(3) 0.124(13) Uani 1 1 d .
H10A H 0.5304 0.7117 0.4527 0.149 Uiso 1 1 calc R
H10B H 0.5314 0.6643 0.5557 0.149 Uiso 1 1 calc R
C11 C 0.4592(12) 0.645(2) 0.4612(15) 0.072(8) Uani 1 1 d U
H11A H 0.4741 0.5880 0.4341 0.086 Uiso 1 1 calc R
H11B H 0.4334 0.6792 0.4071 0.086 Uiso 1 1 calc R
C12 C 0.4042(13) 0.535(2) 0.535(2) 0.077(8) Uani 1 1 d U
H12 H 0.4118 0.4941 0.4860 0.093 Uiso 1 1 calc R
C13 C 0.3721(13) 0.495(3) 0.602(2) 0.092(10) Uani 1 1 d .
C14 C 0.3657(14) 0.398(2) 0.599(2) 0.086(9) Uani 1 1 d U
H14 H 0.3783 0.3647 0.5484 0.103 Uiso 1 1 calc R
C15 C 0.3430(15) 0.350(2) 0.664(2) 0.095(10) Uani 1 1 d .
H15 H 0.3423 0.2835 0.6629 0.114 Uiso 1 1 calc R
C16 C 0.3199(16) 0.400(2) 0.735(2) 0.100(11) Uani 1 1 d .
H16 H 0.3051 0.3669 0.7837 0.120 Uiso 1 1 calc R
C17 C 0.3188(13) 0.492(3) 0.7337(16) 0.080(9) Uani 1 1 d .
H17 H 0.2995 0.5235 0.7782 0.096 Uiso 1 1 calc R
C18 C 0.3449(13) 0.547(2) 0.6697(18) 0.074(8) Uani 1 1 d .
C19 C 0.4717(17) 0.859(3) 0.466(3) 0.140(15) Uani 1 1 d U
H19A H 0.4470 0.9075 0.4882 0.210 Uiso 1 1 calc R
H19B H 0.4481 0.8263 0.4103 0.210 Uiso 1 1 calc R
H19C H 0.5062 0.8889 0.4475 0.210 Uiso 1 1 calc R
O21 O 0.1915(10) 0.8022(19) 0.8990(15) 0.109(7) Uani 1 1 d .
O22 O 0.2194(8) 0.5899(15) 0.8984(12) 0.080(5) Uani 1 1 d U
N21 N 0.0912(15) 0.841(3) 0.7331(19) 0.152(15) Uani 1 1 d U
N22 N 0.0572(11) 0.660(3) 0.6421(15) 0.095(9) Uani 1 1 d .
N23 N 0.1258(12) 0.507(2) 0.7505(17) 0.099(9) Uani 1 1 d .
C21 C 0.1802(12) 0.890(2) 0.917(2) 0.077(9) Uani 1 1 d .
C22 C 0.2172(14) 0.935(3) 0.999(2) 0.103(11) Uani 1 1 d .
H22 H 0.2494 0.9019 1.0380 0.124 Uiso 1 1 calc R
C23 C 0.2053(15) 1.026(2) 1.019(2) 0.086(9) Uani 1 1 d .
H23 H 0.2275 1.0535 1.0769 0.103 Uiso 1 1 calc R
C24 C 0.1618(14) 1.082(3) 0.958(2) 0.094(11) Uani 1 1 d .
H24 H 0.1558 1.1460 0.9724 0.113 Uiso 1 1 calc R
C25 C 0.1300(15) 1.041(3) 0.880(2) 0.100(11) Uani 1 1 d .
H25 H 0.1018 1.0790 0.8377 0.120 Uiso 1 1 calc R
C26 C 0.1335(14) 0.948(3) 0.852(2) 0.093(10) Uani 1 1 d U
C27 C 0.0911(17) 0.916(3) 0.768(3) 0.113(12) Uani 1 1 d U
H27 H 0.0608 0.9589 0.7392 0.136 Uiso 1 1 calc R
C28 C 0.0366(19) 0.829(4) 0.649(3) 0.150(14) Uani 1 1 d U
H28A H 0.0484 0.8430 0.5869 0.180 Uiso 1 1 calc R
H28B H 0.0056 0.8747 0.6577 0.180 Uiso 1 1 calc R
C29 C 0.0080(19) 0.721(4) 0.645(2) 0.15(2) Uani 1 1 d .
H29A H -0.0088 0.7080 0.7030 0.179 Uiso 1 1 calc R
H29B H -0.0238 0.7126 0.5860 0.179 Uiso 1 1 calc R
C30 C 0.0361(18) 0.563(4) 0.657(3) 0.139(15) Uani 1 1 d U
H30A H 0.0165 0.5660 0.7130 0.167 Uiso 1 1 calc R
H30B H 0.0043 0.5489 0.5991 0.167 Uiso 1 1 calc R
C31 C 0.0729(17) 0.486(3) 0.671(3) 0.122(13) Uani 1 1 d U
H31A H 0.0862 0.4713 0.6101 0.146 Uiso 1 1 calc R
H31B H 0.0509 0.4319 0.6890 0.146 Uiso 1 1 calc R
C32 C 0.1504(16) 0.433(3) 0.796(2) 0.103(11) Uani 1 1 d U
H32 H 0.1321 0.3746 0.7765 0.123 Uiso 1 1 calc R
C33 C 0.2015(15) 0.431(2) 0.872(2) 0.087(9) Uani 1 1 d .
C34 C 0.2200(17) 0.338(3) 0.904(2) 0.108(11) Uani 1 1 d U
H34 H 0.1977 0.2852 0.8755 0.129 Uiso 1 1 calc R
C35 C 0.2680(18) 0.325(3) 0.973(2) 0.121(13) Uani 1 1 d .
H35 H 0.2769 0.2631 0.9955 0.146 Uiso 1 1 calc R
C36 C 0.3063(14) 0.3946(19) 1.0154(18) 0.077(9) Uani 1 1 d .
H36 H 0.3429 0.3820 1.0593 0.092 Uiso 1 1 calc R
C37 C 0.2872(13) 0.483(2) 0.9890(17) 0.074(8) Uani 1 1 d .
H37 H 0.3116 0.5335 1.0180 0.088 Uiso 1 1 calc R
C38 C 0.2363(15) 0.505(2) 0.925(2) 0.082(9) Uani 1 1 d .
C39 C 0.0762(8) 0.6655(15) 0.5523(10) 0.18(3) Uani 1 1 d .
H40A H 0.0457 0.6380 0.5006 0.275 Uiso 1 1 calc R
H40B H 0.1137 0.6311 0.5574 0.275 Uiso 1 1 calc R
H40C H 0.0824 0.7310 0.5369 0.275 Uiso 1 1 calc R
N41 N 0.1578(8) 0.1876(15) 0.6535(10) 0.159(14) Uani 1 1 d R
C41 C 0.1631(8) 0.1036(15) 0.6061(10) 0.123(14) Uani 1 1 d R
H41A H 0.2015 0.0796 0.6040 0.147 Uiso 1 1 calc R
C42 C 0.1123(8) 0.0547(15) 0.5621(10) 0.160(18) Uani 1 1 d RU
H42A H 0.1159 -0.0026 0.5297 0.192 Uiso 1 1 calc R
C43 C 0.0562(8) 0.0898(15) 0.5654(10) 0.17(2) Uani 1 1 d R
H43A H 0.0215 0.0565 0.5352 0.206 Uiso 1 1 calc R
C44 C 0.0509(8) 0.1738(15) 0.6127(10) 0.128(18) Uani 1 1 d R
H44 H 0.0126 0.1978 0.6149 0.153 Uiso 1 1 calc R
C45 C 0.1017(8) 0.2227(15) 0.6568(10) 0.110(11) Uani 1 1 d RU
H45 H 0.0981 0.2800 0.6891 0.132 Uiso 1 1 calc R

loop_
_atom_site_aniso_label
_atom_site_aniso_U_11
_atom_site_aniso_U_22
_atom_site_aniso_U_33
_atom_site_aniso_U_23
_atom_site_aniso_U_13
_atom_site_aniso_U_12
U1 0.0795(8) 0.0559(7) 0.0575(6) 0.0005(5) 0.0181(4) 0.0039(6)
O1U1 0.117(16) 0.104(18) 0.067(11) -0.013(11) 0.044(10) -0.026(14)
O2U1 0.112(16) 0.101(18) 0.085(13) 0.004(12) 0.009(10) -0.062(15)
U2 0.0752(8) 0.0933(11) 0.0846(8) -0.0084(7) 0.0161(5) -0.0002(8)
O1U2 0.089(14) 0.092(17) 0.086(12) 0.009(12) 0.010(9) 0.015(13)
O2U2 0.104(16) 0.15(3) 0.094(14) -0.011(15) 0.003(11) -0.009(17)
K1 0.094(5) 0.101(6) 0.072(4) 0.003(4) 0.023(3) 0.004(4)
K2 0.088(4) 0.080(5) 0.065(3) 0.006(3) 0.017(3) -0.012(4)
O1 0.087(14) 0.044(12) 0.095(13) -0.015(10) 0.038(10) 0.008(11)
O2 0.081(13) 0.074(15) 0.062(10) -0.025(10) 0.030(8) -0.009(12)
N1 0.093(18) 0.060(17) 0.066(14) 0.012(12) 0.023(11) -0.006(15)
N2 0.107(15) 0.091(15) 0.070(12) 0.004(12) 0.018(11) 0.036(14)
N3 0.076(15) 0.085(19) 0.046(11) -0.010(12) 0.019(10) 0.014(15)
C1 0.08(2) 0.05(2) 0.11(2) -0.010(18) -0.004(17) 0.00(2)
C2 0.12(3) 0.07(2) 0.09(2) 0.006(17) 0.034(18) 0.04(2)
C3 0.060(19) 0.10(3) 0.11(2) -0.01(2) 0.045(15) 0.02(2)
C4 0.19(4) 0.023(15) 0.13(3) 0.022(16) 0.07(3) -0.01(2)
C5 0.13(3) 0.13(4) 0.068(19) -0.01(2) 0.045(18) 0.01(3)
C6 0.09(2) 0.040(17) 0.09(2) 0.012(15) 0.030(17) -0.017(19)
C7 0.11(3) 0.06(2) 0.061(17) 0.020(15) 0.008(15) 0.00(2)
C8 0.08(2) 0.050(19) 0.13(2) -0.008(18) 0.031(17) -0.017(18)
C9 0.074(16) 0.14(2) 0.142(18) -0.002(16) 0.061(14) -0.005(15)
C10 0.12(3) 0.11(3) 0.15(3) 0.00(3) 0.04(2) -0.05(3)
C11 0.090(15) 0.088(17) 0.041(11) -0.008(12) 0.019(10) 0.003(14)
C12 0.084(16) 0.069(16) 0.070(14) -0.014(13) -0.004(12) -0.011(14)
C13 0.09(2) 0.10(3) 0.09(2) -0.03(2) 0.007(17) 0.01(2)
C14 0.097(16) 0.062(16) 0.099(16) 0.002(14) 0.021(13) 0.004(15)
C15 0.15(3) 0.06(2) 0.08(2) -0.007(17) 0.032(19) 0.01(2)
C16 0.14(3) 0.06(2) 0.10(2) 0.05(2) 0.04(2) 0.00(2)
C17 0.09(2) 0.11(3) 0.034(14) 0.007(15) 0.006(12) 0.01(2)
C18 0.10(2) 0.07(2) 0.056(16) -0.009(15) 0.026(14) -0.02(2)
C19 0.16(3) 0.13(3) 0.15(3) 0.01(2) 0.09(2) 0.01(2)
O21 0.105(17) 0.10(2) 0.114(16) -0.005(15) 0.007(12) 0.012(16)
O22 0.085(12) 0.067(12) 0.085(10) -0.012(10) 0.014(8) -0.038(11)
N21 0.18(3) 0.16(4) 0.085(19) 0.01(2) -0.028(16) 0.11(3)
N22 0.080(18) 0.14(3) 0.062(14) -0.004(16) 0.018(12) -0.03(2)
N23 0.10(2) 0.09(2) 0.085(17) -0.003(16) -0.019(13) -0.032(19)
C21 0.056(18) 0.06(2) 0.11(2) -0.041(18) 0.005(15) -0.014(17)
C22 0.08(2) 0.10(3) 0.13(3) -0.03(2) 0.012(18) -0.03(2)
C23 0.13(3) 0.05(2) 0.070(18) -0.003(16) 0.020(18) 0.00(2)
C24 0.10(2) 0.12(3) 0.069(19) 0.01(2) 0.027(16) 0.03(2)
C25 0.12(3) 0.11(3) 0.07(2) 0.00(2) 0.020(18) 0.02(3)
C26 0.083(16) 0.094(18) 0.095(16) -0.002(15) 0.005(13) 0.029(15)
C27 0.130(19) 0.094(19) 0.112(18) -0.020(16) 0.014(15) 0.033(17)
C28 0.15(2) 0.15(2) 0.136(19) 0.000(18) -0.005(14) 0.011(18)
C29 0.14(4) 0.23(7) 0.09(3) -0.02(3) 0.05(2) 0.00(4)
C30 0.12(2) 0.15(2) 0.14(2) -0.005(18) 0.025(16) 0.012(18)
C31 0.117(19) 0.10(2) 0.136(19) -0.011(16) 0.008(15) -0.030(17)
C32 0.110(18) 0.098(19) 0.104(17) 0.015(15) 0.033(14) -0.031(16)
C33 0.10(2) 0.05(2) 0.10(2) 0.008(17) 0.004(18) -0.02(2)
C34 0.122(19) 0.096(19) 0.102(17) -0.008(15) 0.016(14) -0.024(17)
C35 0.16(4) 0.09(3) 0.10(3) 0.00(2) 0.02(2) -0.03(3)
C36 0.12(3) 0.041(17) 0.067(17) 0.001(14) 0.016(15) -0.023(19)
C37 0.10(2) 0.07(2) 0.049(15) -0.011(15) -0.001(14) 0.00(2)
C38 0.11(3) 0.07(2) 0.08(2) -0.013(18) 0.043(18) -0.01(2)
C39 0.08(3) 0.36(9) 0.11(3) 0.02(4) 0.03(2) 0.02(4)
N41 0.20(4) 0.15(4) 0.13(3) 0.02(3) 0.04(2) 0.00(3)
C41 0.15(3) 0.12(4) 0.09(2) -0.04(2) 0.01(2) -0.01(3)
C42 0.16(2) 0.16(3) 0.16(2) 0.007(18) 0.031(17) 0.008(18)
C43 0.24(6) 0.14(5) 0.15(4) 0.01(3) 0.07(3) -0.02(5)
C44 0.07(2) 0.25(6) 0.067(19) 0.09(3) 0.023(14) 0.05(3)
C45 0.108(18) 0.13(2) 0.097(16) -0.007(15) 0.034(14) 0.032(16)

loop_
_atom_type_symbol
_atom_type_description
_atom_type_scat_dispersion_real
_atom_type_scat_dispersion_imag
_atom_type_scat_source
C C 0.0033 0.0016 'International Tables Vol C Tables 4.2.6.8 and 6.1.1.4'
H H 0.0000 0.0000 'International Tables Vol C Tables 4.2.6.8 and 6.1.1.4'
N N 0.0061 0.0033 'International Tables Vol C Tables 4.2.6.8 and 6.1.1.4'
O O 0.0106 0.0060 'International Tables Vol C Tables 4.2.6.8 and 6.1.1.4'
K K 0.2009 0.2494 'International Tables Vol C Tables 4.2.6.8 and 6.1.1.4'
U U -9.6767 9.6646 'International Tables Vol C Tables 4.2.6.8 and 6.1.1.4'

loop_
_exptl_crystal_face_index_h
_exptl_crystal_face_index_k
_exptl_crystal_face_index_l
_exptl_crystal_face_perp_dist
_exptl_oxdiff_crystal_face_indexfrac_h
_exptl_oxdiff_crystal_face_indexfrac_k
_exptl_oxdiff_crystal_face_indexfrac_l
_exptl_oxdiff_crystal_face_x
_exptl_oxdiff_crystal_face_y
_exptl_oxdiff_crystal_face_z
3 1 0 0.0036 2.9973 1.0006 0.0036 0.1002 -0.0364 -0.0079
-3 -1 0 0.0036 -2.9973 -1.0006 -0.0036 -0.1002 0.0364 0.0079
1 0 0 0.0059 0.9997 0.0002 0.0009 0.0218 -0.0229 0.0021
-1 0 0 0.0059 -0.9997 -0.0002 -0.0009 -0.0218 0.0229 -0.0021
0 0 1 0.2195 -0.0044 0.0006 1.0016 0.0155 0.0046 0.0489
0 0 -1 0.2195 0.0044 -0.0006 -1.0016 -0.0155 -0.0046 -0.0489

loop_
_geom_angle_atom_site_label_1
_geom_angle_atom_site_label_2
_geom_angle_atom_site_label_3
_geom_angle
_geom_angle_site_symmetry_1
_geom_angle_site_symmetry_3
O2U1 U1 O1U1 174.1(9) . .
O2U1 U1 O2 90.2(8) . .
O1U1 U1 O2 90.2(8) . .
O2U1 U1 O1 96.4(8) . .
O1U1 U1 O1 89.4(7) . .
O2 U1 O1 82.6(6) . .
O2U1 U1 N3 90.5(9) . .
O1U1 U1 N3 84.0(8) . .
O2 U1 N3 73.3(6) . .
O1 U1 N3 155.0(7) . .
O2U1 U1 N1 85.1(8) . .
O1U1 U1 N1 97.1(8) . .
O2 U1 N1 153.2(6) . .
O1 U1 N1 71.8(7) . .
N3 U1 N1 132.9(7) . .
O2U1 U1 N2 89.9(8) . .
O1U1 U1 N2 86.2(7) . .
O2 U1 N2 142.1(8) . .
O1 U1 N2 135.0(8) . .
N3 U1 N2 68.7(8) . .
N1 U1 N2 64.4(8) . .
O2U1 U1 K1 140.4(6) . .
O1U1 U1 K1 43.7(5) . .
O2 U1 K1 59.6(5) . .
O1 U1 K1 57.6(5) . .
N3 U1 K1 102.9(5) . .
N1 U1 K1 110.0(6) . .
N2 U1 K1 129.7(5) . .
O2U1 U1 K2 80.4(6) . .
O1U1 U1 K2 104.0(5) . .
O2 U1 K2 45.9(4) . .
O1 U1 K2 40.7(5) . .
N3 U1 K2 118.1(5) . .
N1 U1 K2 107.3(5) . .
N2 U1 K2 168.0(6) . .
K1 U1 K2 60.31(12) . .
O2U1 U1 K2 156.9(7) . 4_575
O1U1 U1 K2 17.3(6) . 4_575
O2 U1 K2 90.2(4) . 4_575
O1 U1 K2 106.5(5) . 4_575
N3 U1 K2 67.5(5) . 4_575
N1 U1 K2 104.3(4) . 4_575
N2 U1 K2 75.8(5) . 4_575
K1 U1 K2 56.50(12) . 4_575
K2 U1 K2 115.56(15) . 4_575
U1 O1U1 K2 150.6(10) . 4_575
U1 O1U1 K1 108.9(7) . .
K2 O1U1 K1 91.7(6) 4_575 .
O2U2 U2 O1U2 177.4(9) . .
O2U2 U2 O21 91.5(10) . .
O1U2 U2 O21 89.5(9) . .
O2U2 U2 O22 94.3(9) . .
O1U2 U2 O22 88.3(7) . .
O21 U2 O22 82.9(7) . .
O2U2 U2 N23 85.9(11) . .
O1U2 U2 N23 94.4(9) . .
O21 U2 N23 153.6(8) . .
O22 U2 N23 71.2(7) . .
O2U2 U2 N21 89.7(12) . .
O1U2 U2 N21 88.3(10) . .
O21 U2 N21 72.9(10) . .
O22 U2 N21 155.5(10) . .
N23 U2 N21 133.3(10) . .
O2U2 U2 N22 88.9(8) . .
O1U2 U2 N22 88.8(7) . .
O21 U2 N22 139.2(10) . .
O22 U2 N22 137.8(9) . .
N23 U2 N22 67.1(10) . .
N21 U2 N22 66.3(11) . .
O2U2 U2 K2 134.5(6) . .
O1U2 U2 K2 47.9(5) . .
O21 U2 K2 59.5(6) . .
O22 U2 K2 51.3(4) . .
N23 U2 K2 105.0(6) . .
N21 U2 K2 110.8(9) . .
N22 U2 K2 136.3(5) . .
O2U2 U2 K1 74.8(6) . 4_576
O1U2 U2 K1 107.5(6) . 4_576
O21 U2 K1 43.6(6) . 4_576
O22 U2 K1 46.1(5) . 4_576
N23 U2 K1 110.9(5) . 4_576
N21 U2 K1 112.7(7) . 4_576
N22 U2 K1 163.7(5) . 4_576
K2 U2 K1 59.99(12) . 4_576
O2U2 U2 K1 162.4(8) . .
O1U2 U2 K1 15.3(6) . .
O21 U2 K1 85.9(6) . .
O22 U2 K1 102.6(4) . .
N23 U2 K1 104.0(6) . .
N21 U2 K1 72.9(8) . .
N22 U2 K1 81.9(5) . .
K2 U2 K1 57.54(12) . .
K1 U2 K1 113.82(14) 4_576 .
U2 O1U2 K1 154.4(10) . .
U2 O1U2 K2 103.3(7) . .
K1 O1U2 K2 91.5(6) . .
O1U2 K1 O1U1 130.7(6) . .
O1U2 K1 O21 105.5(7) . 4_575
O1U1 K1 O21 91.3(6) . 4_575
O1U2 K1 O22 150.4(6) . 4_575
O1U1 K1 O22 78.6(6) . 4_575
O21 K1 O22 64.0(7) 4_575 4_575
O1U2 K1 O1 86.9(5) . .
O1U1 K1 O1 59.3(5) . .
O21 K1 O1 147.4(6) 4_575 .
O22 K1 O1 117.2(6) 4_575 .
O1U2 K1 O2 74.4(5) . .
O1U1 K1 O2 57.4(5) . .
O21 K1 O2 97.4(6) 4_575 .
O22 K1 O2 132.4(5) 4_575 .
O1 K1 O2 56.4(5) . .
O1U2 K1 C22 73.8(7) . 4_575
O1U1 K1 C22 91.2(7) . 4_575
O21 K1 C22 42.3(7) 4_575 4_575
O22 K1 C22 105.4(7) 4_575 4_575
O1 K1 C22 118.7(6) . 4_575
O2 K1 C22 62.4(6) . 4_575
O1U2 K1 U1 104.6(4) . .
O1U1 K1 U1 27.4(4) . .
O21 K1 U1 109.1(5) 4_575 .
O22 K1 U1 105.0(4) 4_575 .
O1 K1 U1 38.4(3) . .
O2 K1 U1 36.9(3) . .
C22 K1 U1 90.9(5) 4_575 .
O1U2 K1 K2 149.9(5) . 4_575
O1U1 K1 K2 42.4(4) . 4_575
O21 K1 K2 54.2(5) 4_575 4_575
O22 K1 K2 47.3(4) 4_575 4_575
O1 K1 K2 100.9(3) . 4_575
O2 K1 K2 85.7(3) . 4_575
C22 K1 K2 77.0(5) 4_575 4_575
U1 K1 K2 68.44(14) . 4_575
O1U2 K1 K2 45.3(4) . .
O1U1 K1 K2 90.0(4) . .
O21 K1 K2 133.6(6) 4_575 .
O22 K1 K2 159.8(5) 4_575 .
O1 K1 K2 43.0(3) . .
O2 K1 K2 46.8(3) . .
C22 K1 K2 91.3(5) 4_575 .
U1 K1 K2 62.63(13) . .
K2 K1 K2 129.4(2) 4_575 .
O1U2 K1 U2 122.3(4) . 4_575
O1U1 K1 U2 97.3(4) . 4_575
O21 K1 U2 33.8(5) 4_575 4_575
O22 K1 U2 35.0(4) 4_575 4_575
O1 K1 U2 150.7(4) . 4_575
O2 K1 U2 128.3(3) . 4_575
C22 K1 U2 75.6(5) 4_575 4_575
U1 K1 U2 123.59(15) . 4_575
K2 K1 U2 55.20(12) 4_575 4_575
K2 K1 U2 165.1(2) . 4_575
O1U2 K1 U2 10.3(4) . .
O1U1 K1 U2 140.0(5) . .
O21 K1 U2 106.5(5) 4_575 .
O22 K1 U2 141.4(4) 4_575 .
O1 K1 U2 91.1(3) . .
O2 K1 U2 84.5(3) . .
C22 K1 U2 79.8(5) 4_575 .
U1 K1 U2 113.22(15) . .
K2 K1 U2 156.8(2) 4_575 .
K2 K1 U2 51.83(11) . .
U2 K1 U2 117.49(16) 4_575 .
O1U1 K2 O1 115.5(6) 4_576 .
O1U1 K2 O1U2 139.1(6) 4_576 .
O1 K2 O1U2 96.0(6) . .
O1U1 K2 O22 83.0(6) 4_576 .
O1 K2 O22 157.9(6) . .
O1U2 K2 O22 62.2(6) . .
O1U1 K2 O2 136.0(6) 4_576 .
O1 K2 O2 66.2(5) . .
O1U2 K2 O2 79.3(5) . .
O22 K2 O2 109.6(6) . .
O1U1 K2 O21 87.4(6) 4_576 .
O1 K2 O21 106.1(6) . .
O1U2 K2 O21 57.8(6) . .
O22 K2 O21 60.8(7) . .
O2 K2 O21 136.0(6) . .
O1U1 K2 C1 108.5(7) 4_576 .
O1 K2 C1 18.4(6) . .
O1U2 K2 C1 93.2(7) . .
O22 K2 C1 147.9(7) . .
O2 K2 C1 83.2(7) . .
O21 K2 C1 89.2(8) . .
O1U1 K2 C17 112.2(7) 4_576 .
O1 K2 C17 108.1(6) . .
O1U2 K2 C17 78.9(6) . .
O22 K2 C17 72.6(7) . .
O2 K2 C17 42.2(6) . .
O21 K2 C17 126.7(7) . .
C1 K2 C17 125.4(7) . .
O1U1 K2 U2 110.3(4) 4_576 .
O1 K2 U2 118.7(4) . .
O1U2 K2 U2 28.8(4) . .
O22 K2 U2 39.8(4) . .
O2 K2 U2 104.6(4) . .
O21 K2 U2 38.4(4) . .
C1 K2 U2 109.3(5) . .
C17 K2 U2 88.9(5) . .
O1U1 K2 K1 45.9(4) 4_576 4_576
O1 K2 K1 136.1(4) . 4_576
O1U2 K2 K1 93.3(4) . 4_576
O22 K2 K1 49.2(4) . 4_576
O2 K2 K1 157.6(5) . 4_576
O21 K2 K1 46.6(4) . 4_576
C1 K2 K1 118.5(6) . 4_576
C17 K2 K1 115.8(5) . 4_576
U2 K2 K1 64.81(14) . 4_576
O1U1 K2 K1 164.0(6) 4_576 .
O1 K2 K1 54.4(4) . .
O1U2 K2 K1 43.2(4) . .
O22 K2 K1 104.7(4) . .
O2 K2 K1 55.1(4) . .
O21 K2 K1 84.4(4) . .
C1 K2 K1 57.8(5) . .
C17 K2 K1 83.7(4) . .
U2 K2 K1 70.63(14) . .
K1 K2 K1 130.1(2) 4_576 .
O1U1 K2 U1 123.5(4) 4_576 .
O1 K2 U1 34.9(3) . .
O1U2 K2 U1 97.3(4) . .
O22 K2 U1 143.7(4) . .
O2 K2 U1 34.2(4) . .
O21 K2 U1 135.6(5) . .
C1 K2 U1 53.2(6) . .
C17 K2 U1 74.2(5) . .
U2 K2 U1 126.08(15) . .
K1 K2 U1 166.7(2) 4_576 .
K1 K2 U1 57.06(12) . .
C1 O1 U1 137(2) . .
C1 O1 K2 118.4(19) . .
U1 O1 K2 104.5(7) . .
C1 O1 K1 97.3(18) . .
U1 O1 K1 84.0(5) . .
K2 O1 K1 82.6(5) . .
C18 O2 U1 135.7(18) . .
C18 O2 K2 110.4(15) . .
U1 O2 K2 99.9(6) . .
C18 O2 K1 133.0(18) . .
U1 O2 K1 83.5(6) . .
K2 O2 K1 78.1(4) . .
C7 N1 C8 122(3) . .
C7 N1 U1 125(2) . .
C8 N1 U1 113.0(18) . .
C9 N2 C19 113(3) . .
C9 N2 C10 111(3) . .
C19 N2 C10 110(3) . .
C9 N2 U1 104.0(17) . .
C19 N2 U1 113(2) . .
C10 N2 U1 104(2) . .
C12 N3 C11 120(2) . .
C12 N3 U1 127.1(19) . .
C11 N3 U1 112.5(18) . .
O1 C1 C2 123(3) . .
O1 C1 C6 120(3) . .
C2 C1 C6 116(3) . .
O1 C1 K2 43.3(15) . .
C2 C1 K2 82(2) . .
C6 C1 K2 151(2) . .
C3 C2 C1 120(3) . .
C2 C3 C4 123(3) . .
C5 C4 C3 118(3) . .
C6 C5 C4 123(4) . .
C5 C6 C7 115(3) . .
C5 C6 C1 120(3) . .
C7 C6 C1 126(3) . .
N1 C7 C6 131(3) . .
N1 C8 C9 115(2) . .
N2 C9 C8 110(3) . .
C11 C10 N2 117(3) . .
C10 C11 N3 111(2) . .
N3 C12 C13 128(3) . .
C14 C13 C12 116(3) . .
C14 C13 C18 118(3) . .
C12 C13 C18 126(3) . .
C15 C14 C13 123(3) . .
C14 C15 C16 119(3) . .
C17 C16 C15 120(3) . .
C16 C17 C18 124(3) . .
C16 C17 K2 152(2) . .
C18 C17 K2 83(2) . .
O2 C18 C17 123(3) . .
O2 C18 C13 121(3) . .
C17 C18 C13 116(3) . .
C21 O21 U2 137(2) . .
C21 O21 K1 110.2(19) . 4_576
U2 O21 K1 102.6(10) . 4_576
C21 O21 K2 130(2) . .
U2 O21 K2 82.0(7) . .
K1 O21 K2 79.3(6) 4_576 .
C38 O22 U2 145(2) . .
C38 O22 K2 116.1(19) . .
U2 O22 K2 89.0(6) . .
C38 O22 K1 106.8(17) . 4_576
U2 O22 K1 98.9(7) . 4_576
K2 O22 K1 83.5(5) . 4_576
C27 N21 C28 110(4) . .
C27 N21 U2 132(3) . .
C28 N21 U2 115(3) . .
C39 N22 C29 112(3) . .
C39 N22 C30 110(3) . .
C29 N22 C30 106(3) . .
C39 N22 U2 114.2(15) . .
C29 N22 U2 111(2) . .
C30 N22 U2 102(2) . .
C32 N23 C31 114(3) . .
C32 N23 U2 128(2) . .
C31 N23 U2 117(2) . .
O21 C21 C22 118(3) . .
O21 C21 C26 123(3) . .
C22 C21 C26 118(3) . .
C23 C22 C21 119(3) . .
C23 C22 K1 149(2) . 4_576
C21 C22 K1 82(2) . 4_576
C22 C23 C24 124(3) . .
C25 C24 C23 116(4) . .
C24 C25 C26 127(4) . .
C25 C26 C27 117(3) . .
C25 C26 C21 116(3) . .
C27 C26 C21 127(3) . .
N21 C27 C26 124(4) . .
N21 C28 C29 112(4) . .
N22 C29 C28 105(3) . .
C31 C30 N22 124(4) . .
C30 C31 N23 109(4) . .
N23 C32 C33 126(3) . .
C32 C33 C34 113(3) . .
C32 C33 C38 131(3) . .
C34 C33 C38 115(3) . .
C35 C34 C33 120(4) . .
C34 C35 C36 125(4) . .
C37 C36 C35 114(3) . .
C38 C37 C36 125(3) . .
O22 C38 C37 125(3) . .
O22 C38 C33 116(3) . .
C37 C38 C33 119(3) . .
C45 N41 C41 120.1 . .
C42 C41 N41 120.0 . .
C41 C42 C43 119.9 . .
C42 C43 C44 120.1 . .
C45 C44 C43 120.0 . .
C44 C45 N41 119.9 . .

loop_
_geom_bond_atom_site_label_1
_geom_bond_atom_site_label_2
_geom_bond_distance
_geom_bond_site_symmetry_2
U1 O2U1 1.79(2) .
U1 O1U1 1.86(2) .
U1 O2 2.318(19) .
U1 O1 2.398(15) .
U1 N3 2.57(2) .
U1 N1 2.63(2) .
U1 N2 2.65(3) .
U1 K1 3.837(7) .
U1 K2 4.061(6) .
U1 K2 4.353(6) 4_575
O1U1 K2 2.631(18) 4_575
O1U1 K1 2.804(19) .
U2 O2U2 1.79(2) .
U2 O1U2 1.830(18) .
U2 O21 2.32(2) .
U2 O22 2.37(2) .
U2 N23 2.62(3) .
U2 N21 2.65(3) .
U2 N22 2.69(2) .
U2 K2 3.701(6) .
U2 K1 4.079(6) 4_576
U2 K1 4.442(6) .
O1U2 K1 2.72(2) .
O1U2 K2 2.824(18) .
K1 O21 2.88(2) 4_575
K1 O22 2.975(19) 4_575
K1 O1 3.26(2) .
K1 O2 3.33(2) .
K1 C22 3.47(4) 4_575
K1 K2 3.903(8) 4_575
K1 K2 3.972(8) .
K1 U2 4.079(6) 4_575
K2 O1U1 2.631(18) 4_576
K2 O1 2.733(19) .
K2 O22 2.887(19) .
K2 O2 2.961(16) .
K2 O21 3.22(2) .
K2 C1 3.51(3) .
K2 C17 3.53(4) .
K2 K1 3.903(8) 4_576
O1 C1 1.26(4) .
O2 C18 1.31(3) .
N1 C7 1.32(3) .
N1 C8 1.43(3) .
N2 C9 1.37(4) .
N2 C19 1.42(4) .
N2 C10 1.54(5) .
N3 C12 1.28(4) .
N3 C11 1.47(3) .
C1 C2 1.40(4) .
C1 C6 1.50(4) .
C2 C3 1.35(4) .
C3 C4 1.41(4) .
C4 C5 1.35(4) .
C5 C6 1.34(4) .
C6 C7 1.36(4) .
C8 C9 1.56(4) .
C10 C11 1.36(4) .
C12 C13 1.43(4) .
C13 C14 1.40(5) .
C13 C18 1.44(4) .
C14 C15 1.33(4) .
C15 C16 1.41(4) .
C16 C17 1.32(4) .
C17 C18 1.41(4) .
O21 C21 1.32(4) .
O21 K1 2.88(2) 4_576
O22 C38 1.31(4) .
O22 K1 2.975(19) 4_576
N21 C27 1.19(4) .
N21 C28 1.54(4) .
N22 C39 1.42(2) .
N22 C29 1.43(5) .
N22 C30 1.50(5) .
N23 C32 1.30(4) .
N23 C31 1.50(4) .
C21 C22 1.43(4) .
C21 C26 1.50(4) .
C22 C23 1.38(4) .
C22 K1 3.47(4) 4_576
C23 C24 1.42(4) .
C24 C25 1.33(4) .
C25 C26 1.40(5) .
C26 C27 1.43(4) .
C28 C29 1.68(6) .
C30 C31 1.37(5) .
C32 C33 1.42(4) .
C33 C34 1.45(5) .
C33 C38 1.43(4) .
C34 C35 1.32(4) .
C35 C36 1.38(4) .
C36 C37 1.37(4) .
C37 C38 1.35(4) .
N41 C45 1.3904 .
N41 C41 1.3918 .
C41 C42 1.3892 .
C42 C43 1.3904 .
C43 C44 1.3918 .
C44 C45 1.3892 .
